data_4100901
loop_
_publ_author_name
' Kimihisa Yamamoto '

_publ_section_title
;
Supplementary Information of X-ray Crystal Analysis of HDM4
;
_journal_name_full 'Journal of the American Chemical Society'
_journal_year 2005
_chemical_formula_moiety 'C46 H46 N4 '
_chemical_formula_sum 'C46 H46 N4'
_chemical_formula_weight 654.90
_space_group_IT_number 15
_symmetry_cell_setting monoclinic
_symmetry_space_group_name_Hall '-C 2yc'
_symmetry_space_group_name_H-M 'C 1 2/c 1'
_cell_angle_alpha 90.0000
_cell_angle_beta 91.97(3)
_cell_angle_gamma 90.0000
_cell_formula_units_Z 8
_cell_length_a 23.641(12)
_cell_length_b 7.220(3)
_cell_length_c 41.687(19)
_cell_measurement_temperature 93.1
_cell_volume 7111(6)
_exptl_crystal_density_diffrn 1.223
_cod_original_sg_symbol_H-M 'C 2/c'
_cod_original_formula_sum 'C46 H46 N4 '
_cod_database_code 4100901

loop_
_symmetry_equiv_pos_site_id
_symmetry_equiv_pos_as_xyz
1 +X,+Y,+Z
2 -X,+Y,1/2-Z
3 -X,-Y,-Z
4 +X,-Y,1/2+Z
5 1/2+X,1/2+Y,+Z
6 1/2-X,1/2+Y,1/2-Z
7 1/2-X,1/2-Y,-Z
8 1/2+X,1/2-Y,1/2+Z

loop_
_atom_site_label
_atom_site_type_symbol
_atom_site_fract_x
_atom_site_fract_y
_atom_site_fract_z
_atom_site_U_iso_or_equiv
_atom_site_adp_type
_atom_site_occupancy
_atom_site_symmetry_multiplicity
_atom_site_calc_flag
_atom_site_refinement_flags
_atom_site_disorder_assembly
_atom_site_disorder_group
N(3) N 0.18876(14) 1.0483(5) 0.06802(8) 0.0306(10) Uani 1.00 1 d . . .
N(4) N 0.21801(13) 1.0447(4) 0.20259(8) 0.0277(9) Uani 1.00 1 d . . .
N(1) N 0.50345(14) 0.0573(4) 0.17794(8) 0.0273(9) Uani 1.00 1 d . . .
N(2) N 0.50470(14) 0.1361(5) 0.05502(8) 0.0297(10) Uani 1.00 1 d . . .
C(26) C 0.19307(18) 1.0586(6) 0.10250(10) 0.0283(11) Uani 1.00 1 d . . .
C(27) C 0.22261(17) 1.2041(5) 0.11754(10) 0.0271(11) Uani 1.00 1 d . . .
C(28) C 0.22935(17) 1.2033(5) 0.15135(10) 0.0273(11) Uani 1.00 1 d . . .
C(29) C 0.20674(17) 1.0555(5) 0.16826(9) 0.0255(11) Uani 1.00 1 d . . .
C(30) C 0.17464(17) 0.9155(5) 0.15354(9) 0.0259(11) Uani 1.00 1 d . . .
C(31) C 0.16741(17) 0.9189(5) 0.11989(10) 0.0272(11) Uani 1.00 1 d . . .
C(32) C 0.2458(2) 1.3574(7) 0.09720(11) 0.0424(14) Uani 1.00 1 d . . .
C(33) C 0.2610(2) 1.3516(6) 0.16920(10) 0.0358(13) Uani 1.00 1 d . . .
C(34) C 0.1482(2) 0.7636(6) 0.17283(10) 0.0341(12) Uani 1.00 1 d . . .
C(35) C 0.1319(2) 0.7709(7) 0.10334(10) 0.0375(13) Uani 1.00 1 d . . .
C(36) C 0.26619(17) 0.9503(5) 0.21399(9) 0.0236(10) Uani 1.00 1 d . . .
C(37) C 0.29010(19) 0.9910(6) 0.24439(10) 0.0299(11) Uani 1.00 1 d . . .
C(38) C 0.33642(18) 0.8931(5) 0.25589(10) 0.0262(11) Uani 1.00 1 d . . .
C(39) C 0.36077(18) 0.7496(5) 0.23857(9) 0.0246(10) Uani 1.00 1 d . . .
C(40) C 0.33634(18) 0.7115(5) 0.20902(9) 0.0270(11) Uani 1.00 1 d . . .
C(41) C 0.29073(17) 0.8089(5) 0.19646(9) 0.0253(11) Uani 1.00 1 d . . .
C(42) C 0.41138(18) 0.6462(5) 0.25303(9) 0.0261(11) Uani 1.00 1 d . . .
C(43) C 0.43414(17) 0.4899(5) 0.23234(9) 0.0252(11) Uani 1.00 1 d . . .
C(44) C 0.42683(18) 0.3066(6) 0.24096(10) 0.0293(11) Uani 1.00 1 d . . .
C(45) C 0.44918(18) 0.1632(6) 0.22308(9) 0.0298(12) Uani 1.00 1 d . . .
C(46) C 0.47732(18) 0.2011(5) 0.19522(9) 0.0280(11) Uani 1.00 1 d . . .
C(47) C 0.48365(18) 0.3858(6) 0.18577(10) 0.0268(11) Uani 1.00 1 d . . .
C(48) C 0.46316(17) 0.5272(5) 0.20464(9) 0.0264(11) Uani 1.00 1 d . . .
C(3) C 0.48938(18) 0.0259(5) 0.14839(9) 0.0260(11) Uani 1.00 1 d . . .
C(4) C 0.52817(17) -0.0924(5) 0.12986(9) 0.0247(11) Uani 1.00 1 d . . .
C(5) C 0.52884(18) -0.0675(5) 0.09778(10) 0.0265(11) Uani 1.00 1 d . . .
C(6) C 0.48982(18) 0.0680(5) 0.08226(9) 0.0277(11) Uani 1.00 1 d . . .
C(7) C 0.43672(18) 0.1089(6) 0.09893(10) 0.0278(11) Uani 1.00 1 d . . .
C(8) C 0.43688(18) 0.0905(5) 0.13115(10) 0.0271(11) Uani 1.00 1 d . . .
C(9) C 0.56967(19) -0.2122(5) 0.14827(10) 0.0323(12) Uani 1.00 1 d . . .
C(10) C 0.57120(19) -0.1599(6) 0.07706(10) 0.0335(12) Uani 1.00 1 d . . .
C(11) C 0.38338(18) 0.1555(6) 0.07991(10) 0.0357(13) Uani 1.00 1 d . . .
C(12) C 0.38416(19) 0.1203(7) 0.14983(11) 0.0376(13) Uani 1.00 1 d . . .
C(13) C 0.47498(18) 0.2912(6) 0.04235(10) 0.0286(11) Uani 1.00 1 d . . .
C(14) C 0.45204(19) 0.2856(6) 0.01088(10) 0.0316(12) Uani 1.00 1 d . . .
C(15) C 0.42146(19) 0.4336(6) -0.00082(10) 0.0318(12) Uani 1.00 1 d . . .
C(16) C 0.41382(19) 0.5955(6) 0.01692(10) 0.0303(12) Uani 1.00 1 d . . .
C(17) C 0.44073(19) 0.6047(6) 0.04702(10) 0.0312(12) Uani 1.00 1 d . . .
C(18) C 0.47051(18) 0.4554(6) 0.05991(10) 0.0294(12) Uani 1.00 1 d . . .
C(19) C 0.38054(19) 0.7561(6) 0.00284(10) 0.0330(12) Uani 1.00 1 d . . .
C(20) C 0.32836(19) 0.8188(6) 0.02021(10) 0.0301(12) Uani 1.00 1 d . . .
C(21) C 0.29415(19) 0.9559(6) 0.00620(10) 0.0314(12) Uani 1.00 1 d . . .
C(22) C 0.24819(19) 1.0283(6) 0.02139(10) 0.0312(12) Uani 1.00 1 d . . .
C(23) C 0.23509(18) 0.9676(5) 0.05214(10) 0.0273(11) Uani 1.00 1 d . . .
C(24) C 0.26706(19) 0.8264(5) 0.06589(10) 0.0299(11) Uani 1.00 1 d . . .
C(25) C 0.31265(19) 0.7514(5) 0.04954(9) 0.0283(11) Uani 1.00 1 d . . .
H(14) H 0.4582 0.1807 -0.0023 0.038 Uiso 1.00 1 c R . .
H(15) H 0.4041 0.4248 -0.0217 0.038 Uiso 1.00 1 c R . .
H(17) H 0.4385 0.7159 0.0591 0.038 Uiso 1.00 1 c R . .
H(18) H 0.4881 0.4650 0.0807 0.035 Uiso 1.00 1 c R . .
H(21) H 0.3031 1.0018 -0.0144 0.038 Uiso 1.00 1 c R . .
H(22) H 0.2253 1.1199 0.0110 0.037 Uiso 1.00 1 c R . .
H(24) H 0.2575 0.7780 0.0862 0.036 Uiso 1.00 1 c R . .
H(25) H 0.3339 0.6535 0.0592 0.034 Uiso 1.00 1 c R . .
H(37) H 0.2743 1.0859 0.2571 0.036 Uiso 1.00 1 c R . .
H(38) H 0.3527 0.9248 0.2763 0.031 Uiso 1.00 1 c R . .
H(11) H 0.3518 0.6147 0.1966 0.033 Uiso 1.00 1 c R . .
H(41) H 0.2755 0.7784 0.1757 0.030 Uiso 1.00 1 c R . .
H(44) H 0.4063 0.2783 0.2595 0.035 Uiso 1.00 1 c R . .
H(45) H 0.4452 0.0387 0.2300 0.036 Uiso 1.00 1 c R . .
H(47) H 0.5024 0.4142 0.1666 0.032 Uiso 1.00 1 c R . .
H(48) H 0.4685 0.6522 0.1983 0.032 Uiso 1.00 1 c R . .
H(32A) H 0.2830 1.3259 0.0911 0.052 Uiso 1.00 1 c R . .
H(32B) H 0.2470 1.4695 0.1092 0.051 Uiso 1.00 1 c R . .
H(32C) H 0.2222 1.3733 0.0785 0.052 Uiso 1.00 1 c R . .
H(33A) H 0.2997 1.3175 0.1715 0.044 Uiso 1.00 1 c R . .
H(33B) H 0.2457 1.3654 0.1898 0.044 Uiso 1.00 1 c R . .
H(33C) H 0.2578 1.4654 0.1579 0.043 Uiso 1.00 1 c R . .
H(023) H 0.1740 0.6631 0.1750 0.041 Uiso 1.00 1 c R . .
H(024) H 0.1143 0.7224 0.1622 0.041 Uiso 1.00 1 c R . .
H(025) H 0.1398 0.8094 0.1935 0.042 Uiso 1.00 1 c R . .
H(026) H 0.0936 0.8103 0.1019 0.045 Uiso 1.00 1 c R . .
H(027) H 0.1346 0.6587 0.1152 0.045 Uiso 1.00 1 c R . .
H(028) H 0.1452 0.7511 0.0824 0.045 Uiso 1.00 1 c R . .
H(9C) H 0.6038 -0.1453 0.1522 0.039 Uiso 1.00 1 c R . .
H(9B) H 0.5773 -0.3203 0.1362 0.039 Uiso 1.00 1 c R . .
H(9A) H 0.5542 -0.2465 0.1681 0.039 Uiso 1.00 1 c R . .
H(10A) H 0.6032 -0.0815 0.0753 0.041 Uiso 1.00 1 c R . .
H(10B) H 0.5546 -0.1816 0.0563 0.041 Uiso 1.00 1 c R . .
H(10C) H 0.5826 -0.2744 0.0864 0.041 Uiso 1.00 1 c R . .
H(11A) H 0.3813 0.2855 0.0766 0.043 Uiso 1.00 1 c R . .
H(11B) H 0.3515 0.1156 0.0913 0.043 Uiso 1.00 1 c R . .
H(11C) H 0.3837 0.0942 0.0597 0.043 Uiso 1.00 1 c R . .
H(12A) H 0.3626 0.0092 0.1499 0.046 Uiso 1.00 1 c R . .
H(12B) H 0.3620 0.2168 0.1403 0.046 Uiso 1.00 1 c R . .
H(12C) H 0.3947 0.1533 0.1713 0.046 Uiso 1.00 1 c R . .
H(42A) H 0.4412 0.7327 0.2567 0.031 Uiso 1.00 1 c R . .
H(42B) H 0.4007 0.5947 0.2729 0.031 Uiso 1.00 1 c R . .
H(19A) H 0.4056 0.8589 0.0022 0.040 Uiso 1.00 1 c R . .
H(19B) H 0.3687 0.7230 -0.0184 0.040 Uiso 1.00 1 c R . .
H(4) H 0.2081 1.1550 0.2171 0.034 Uiso 1.00 1 c R . .
H(3) H 0.1817 1.1537 0.0581 0.037 Uiso 1.00 1 c R . .

loop_
_atom_site_aniso_label
_atom_site_aniso_U_11
_atom_site_aniso_U_22
_atom_site_aniso_U_33
_atom_site_aniso_U_12
_atom_site_aniso_U_13
_atom_site_aniso_U_23
N(3) 0.029(2) 0.036(2) 0.0273(18) 0.0100(17) 0.0041(15) 0.0040(15)
N(4) 0.029(2) 0.031(2) 0.0243(17) 0.0078(17) 0.0067(14) -0.0034(14)
N(1) 0.032(2) 0.024(2) 0.0266(18) 0.0026(16) 0.0080(15) -0.0003(14)
N(2) 0.029(2) 0.033(2) 0.0270(18) 0.0065(17) -0.0014(15) -0.0029(15)
C(26) 0.023(2) 0.036(2) 0.026(2) 0.012(2) 0.0016(17) 0.0025(18)
C(27) 0.024(2) 0.025(2) 0.033(2) 0.0074(19) 0.0076(18) -0.0001(17)
C(28) 0.022(2) 0.027(2) 0.033(2) 0.0051(19) 0.0058(18) -0.0020(17)
C(29) 0.022(2) 0.028(2) 0.027(2) 0.0059(18) 0.0029(16) -0.0016(17)
C(30) 0.025(2) 0.026(2) 0.027(2) 0.0074(19) 0.0029(17) 0.0015(17)
C(31) 0.023(2) 0.026(2) 0.033(2) 0.0055(19) 0.0050(18) -0.0004(18)
C(32) 0.042(2) 0.042(3) 0.044(2) 0.009(2) 0.010(2) 0.009(2)
C(33) 0.036(2) 0.033(2) 0.038(2) -0.001(2) 0.005(2) -0.004(2)
C(34) 0.033(2) 0.036(2) 0.034(2) -0.002(2) 0.0044(19) -0.000(2)
C(35) 0.033(2) 0.044(3) 0.036(2) -0.002(2) 0.001(2) 0.001(2)
C(36) 0.026(2) 0.023(2) 0.022(2) 0.0016(18) 0.0055(16) 0.0018(16)
C(37) 0.031(2) 0.029(2) 0.030(2) 0.003(2) 0.0091(18) -0.0031(18)
C(38) 0.032(2) 0.024(2) 0.023(2) -0.003(2) 0.0019(17) -0.0003(17)
C(39) 0.029(2) 0.020(2) 0.025(2) -0.0049(19) 0.0058(17) 0.0014(17)
C(40) 0.031(2) 0.023(2) 0.027(2) 0.0031(19) 0.0100(18) -0.0025(16)
C(41) 0.024(2) 0.027(2) 0.025(2) 0.0014(19) 0.0016(17) -0.0007(17)
C(42) 0.028(2) 0.026(2) 0.025(2) -0.0001(19) 0.0014(17) 0.0016(16)
C(43) 0.023(2) 0.029(2) 0.024(2) 0.0018(18) 0.0004(17) -0.0008(17)
C(44) 0.030(2) 0.036(2) 0.023(2) -0.002(2) 0.0081(18) -0.0003(18)
C(45) 0.036(2) 0.024(2) 0.029(2) 0.001(2) 0.0064(19) 0.0037(17)
C(46) 0.028(2) 0.033(2) 0.023(2) 0.005(2) 0.0024(17) -0.0029(17)
C(47) 0.025(2) 0.032(2) 0.023(2) 0.001(2) 0.0035(16) 0.0028(17)
C(48) 0.024(2) 0.027(2) 0.028(2) 0.0003(19) 0.0022(17) 0.0020(18)
C(3) 0.026(2) 0.026(2) 0.026(2) 0.0016(19) 0.0069(17) 0.0034(17)
C(4) 0.023(2) 0.024(2) 0.027(2) -0.0003(18) 0.0012(17) -0.0030(17)
C(5) 0.024(2) 0.026(2) 0.029(2) 0.0034(19) 0.0029(17) -0.0034(17)
C(6) 0.028(2) 0.030(2) 0.025(2) 0.002(2) -0.0004(17) -0.0079(18)
C(7) 0.023(2) 0.031(2) 0.030(2) 0.0022(19) 0.0018(18) -0.0064(18)
C(8) 0.025(2) 0.024(2) 0.033(2) 0.0047(19) 0.0075(18) -0.0012(17)
C(9) 0.035(2) 0.029(2) 0.034(2) 0.003(2) 0.0102(19) 0.0032(18)
C(10) 0.033(2) 0.033(2) 0.035(2) 0.009(2) 0.004(2) -0.0033(19)
C(11) 0.031(2) 0.039(2) 0.037(2) 0.005(2) 0.001(2) 0.000(2)
C(12) 0.025(2) 0.051(3) 0.037(2) 0.007(2) 0.0042(19) -0.001(2)
C(13) 0.022(2) 0.039(2) 0.024(2) 0.005(2) 0.0013(16) 0.0023(18)
C(14) 0.031(2) 0.037(2) 0.027(2) 0.007(2) 0.0047(18) -0.0073(18)
C(15) 0.034(2) 0.037(2) 0.024(2) 0.004(2) 0.0019(18) -0.0017(19)
C(16) 0.029(2) 0.036(2) 0.027(2) 0.005(2) 0.0059(18) 0.0031(18)
C(17) 0.033(2) 0.031(2) 0.030(2) 0.002(2) 0.0070(18) -0.0058(19)
C(18) 0.030(2) 0.034(2) 0.024(2) 0.001(2) 0.0001(17) 0.0001(18)
C(19) 0.036(2) 0.034(2) 0.029(2) 0.007(2) 0.0089(19) 0.0012(19)
C(20) 0.032(2) 0.029(2) 0.029(2) 0.003(2) 0.0012(18) -0.0011(18)
C(21) 0.037(2) 0.034(2) 0.023(2) 0.003(2) 0.0029(19) 0.0058(18)
C(22) 0.034(2) 0.033(2) 0.027(2) 0.009(2) 0.0007(18) 0.0037(18)
C(23) 0.025(2) 0.026(2) 0.031(2) 0.0041(19) 0.0035(17) 0.0006(18)
C(24) 0.035(2) 0.028(2) 0.027(2) 0.001(2) 0.0031(18) 0.0011(18)
C(25) 0.033(2) 0.028(2) 0.024(2) 0.006(2) 0.0047(18) 0.0036(18)

loop_
_geom_bond_atom_site_label_1
_geom_bond_atom_site_label_2
_geom_bond_distance
_geom_bond_publ_flag
_geom_bond_site_symmetry_1
_geom_bond_site_symmetry_2
N(3) C(26) 1.439(5) ? . .
N(3) C(23) 1.424(5) ? . .
N(4) C(29) 1.449(4) ? . .
N(4) C(36) 1.397(5) ? . .
N(1) C(46) 1.417(5) ? . .
N(1) C(3) 1.285(5) ? . .
N(2) C(6) 1.297(5) ? . .
N(2) C(13) 1.415(5) ? . .
C(26) C(27) 1.398(6) ? . .
C(26) C(31) 1.393(6) ? . .
C(27) C(28) 1.413(5) ? . .
C(27) C(32) 1.510(6) ? . .
C(28) C(29) 1.395(5) ? . .
C(28) C(33) 1.490(6) ? . .
C(29) C(30) 1.394(5) ? . .
C(30) C(31) 1.408(5) ? . .
C(30) C(34) 1.508(6) ? . .
C(31) C(35) 1.511(6) ? . .
C(36) C(37) 1.401(5) ? . .
C(36) C(41) 1.393(5) ? . .
C(37) C(38) 1.375(6) ? . .
C(38) C(39) 1.398(5) ? . .
C(39) C(40) 1.370(5) ? . .
C(39) C(42) 1.518(5) ? . .
C(40) C(41) 1.376(5) ? . .
C(42) C(43) 1.529(5) ? . .
C(43) C(44) 1.384(6) ? . .
C(43) C(48) 1.390(5) ? . .
C(44) C(45) 1.391(6) ? . .
C(45) C(46) 1.385(5) ? . .
C(46) C(47) 1.400(6) ? . .
C(47) C(48) 1.386(5) ? . .
C(3) C(4) 1.489(5) ? . .
C(3) C(8) 1.488(5) ? . .
C(4) C(5) 1.350(5) ? . .
C(4) C(9) 1.499(5) ? . .
C(5) C(6) 1.478(5) ? . .
C(5) C(10) 1.501(6) ? . .
C(6) C(7) 1.485(6) ? . .
C(7) C(8) 1.350(5) ? . .
C(7) C(11) 1.504(5) ? . .
C(8) C(12) 1.508(6) ? . .
C(13) C(14) 1.403(5) ? . .
C(13) C(18) 1.399(6) ? . .
C(14) C(15) 1.370(6) ? . .
C(15) C(16) 1.398(6) ? . .
C(16) C(17) 1.389(5) ? . .
C(16) C(19) 1.509(6) ? . .
C(17) C(18) 1.386(6) ? . .
C(19) C(20) 1.521(6) ? . .
C(20) C(21) 1.394(6) ? . .
C(20) C(25) 1.379(5) ? . .
C(21) C(22) 1.379(6) ? . .
C(22) C(23) 1.400(6) ? . .
C(23) C(24) 1.382(6) ? . .
C(24) C(25) 1.403(6) ? . .
N(3) H(3) 0.880 ? . .
N(4) H(4) 1.032 ? . .
C(32) H(32A) 0.950 ? . .
C(32) H(32B) 0.950 ? . .
C(32) H(32C) 0.950 ? . .
C(33) H(33A) 0.950 ? . .
C(33) H(33B) 0.950 ? . .
C(33) H(33C) 0.950 ? . .
C(34) H(023) 0.950 ? . .
C(34) H(024) 0.950 ? . .
C(34) H(025) 0.950 ? . .
C(35) H(026) 0.950 ? . .
C(35) H(027) 0.950 ? . .
C(35) H(028) 0.950 ? . .
C(37) H(37) 0.950 ? . .
C(38) H(38) 0.950 ? . .
C(40) H(11) 0.950 ? . .
C(41) H(41) 0.950 ? . .
C(42) H(42A) 0.950 ? . .
C(42) H(42B) 0.950 ? . .
C(44) H(44) 0.950 ? . .
C(45) H(45) 0.950 ? . .
C(47) H(47) 0.950 ? . .
C(48) H(48) 0.950 ? . .
C(9) H(9C) 0.950 ? . .
C(9) H(9B) 0.950 ? . .
C(9) H(9A) 0.950 ? . .
C(10) H(10A) 0.950 ? . .
C(10) H(10B) 0.950 ? . .
C(10) H(10C) 0.950 ? . .
C(11) H(11A) 0.950 ? . .
C(11) H(11B) 0.950 ? . .
C(11) H(11C) 0.950 ? . .
C(12) H(12A) 0.950 ? . .
C(12) H(12B) 0.950 ? . .
C(12) H(12C) 0.950 ? . .
C(14) H(14) 0.950 ? . .
C(15) H(15) 0.950 ? . .
C(17) H(17) 0.950 ? . .
C(18) H(18) 0.950 ? . .
C(19) H(19A) 0.950 ? . .
C(19) H(19B) 0.950 ? . .
C(21) H(21) 0.950 ? . .
C(22) H(22) 0.950 ? . .
C(24) H(24) 0.950 ? . .
C(25) H(25) 0.950 ? . .

loop_
_cod_related_entry_id
_cod_related_entry_database
_cod_related_entry_code
1 ChemSpider 30659952
